data_4316365
loop_
_publ_author_name
'Tian-Wei Wang'
'Jun Wang'
'Shin-ichi Ohkoshi'
'You Song'
'Xiao-Zeng You'

_publ_section_title
;
 Manganese(II)-Octacyanometallate(V) Bimetallic Ferrimagnets with Tc from
 41 to 53 K Obtained in Acidic Media
;
_journal_name_full 'Inorganic Chemistry'
_journal_page_first 7756
_journal_page_last 7763
_journal_paper_doi 10.1021/ic100591h
_journal_volume 49
_journal_year 2010
_chemical_formula_moiety 'C10 H3 Mn2 Mo N8 O4, C H4 O'
_chemical_formula_sum 'C11 H7 Mn2 Mo N8 O5'
_chemical_formula_weight 537.07
_chemical_name_systematic
; 
 ? 
;
_space_group_IT_number 72
_symmetry_cell_setting orthorhombic
_symmetry_space_group_name_Hall '-I 2 2c'
_symmetry_space_group_name_H-M 'I b a m'
_atom_sites_solution_hydrogens geom
_atom_sites_solution_primary direct
_atom_sites_solution_secondary difmap
_audit_creation_method SHELXL-97
_cell_angle_alpha 90.00
_cell_angle_beta 90.00
_cell_angle_gamma 90.00
_cell_formula_units_Z 4
_cell_length_a 10.443(3)
_cell_length_b 12.854(3)
_cell_length_c 13.443(4)
_cell_measurement_reflns_used 3749
_cell_measurement_temperature 291(2)
_cell_measurement_theta_max 28.22
_cell_measurement_theta_min 2.51
_cell_volume 1804.5(9)
_computing_cell_refinement 'SMART '
_computing_data_collection 'SMART (Bruker, 2000)'
_computing_data_reduction 'SAINT (Bruker, 2000)'
_computing_molecular_graphics SHELXTL
_computing_publication_material SHELXTL
_computing_structure_refinement SHELXTL
_computing_structure_solution 'SHELXTL (Bruker, 2000)'
_diffrn_ambient_temperature 291(2)
_diffrn_measured_fraction_theta_full 0.999
_diffrn_measured_fraction_theta_max 0.999
_diffrn_measurement_device_type 'Bruker Smart Aepex CCD'
_diffrn_measurement_method 'phi and omega scans'
_diffrn_radiation_monochromator graphite
_diffrn_radiation_source 'sealed tube'
_diffrn_radiation_type MoK\a
_diffrn_radiation_wavelength 0.71073
_diffrn_reflns_av_R_equivalents 0.0734
_diffrn_reflns_av_sigmaI/netI 0.0660
_diffrn_reflns_limit_h_max 12
_diffrn_reflns_limit_h_min -12
_diffrn_reflns_limit_k_max 15
_diffrn_reflns_limit_k_min -15
_diffrn_reflns_limit_l_max 13
_diffrn_reflns_limit_l_min -16
_diffrn_reflns_number 4665
_diffrn_reflns_theta_full 26.00
_diffrn_reflns_theta_max 26.00
_diffrn_reflns_theta_min 2.51
_exptl_absorpt_coefficient_mu 2.104
_exptl_absorpt_correction_T_max 0.7716
_exptl_absorpt_correction_T_min 0.5710
_exptl_absorpt_correction_type multi-scan
_exptl_absorpt_process_details 'SADABS; bruker, 2000'
_exptl_crystal_colour 'brown red'
_exptl_crystal_density_diffrn 1.977
_exptl_crystal_density_method 'not measured'
_exptl_crystal_description prism
_exptl_crystal_F_000 1044
_exptl_crystal_size_max 0.30
_exptl_crystal_size_mid 0.14
_exptl_crystal_size_min 0.13
_refine_diff_density_max 0.778
_refine_diff_density_min -0.712
_refine_diff_density_rms 0.162
_refine_ls_extinction_method none
_refine_ls_goodness_of_fit_ref 1.073
_refine_ls_hydrogen_treatment constr
_refine_ls_matrix_type full
_refine_ls_number_parameters 76
_refine_ls_number_reflns 931
_refine_ls_number_restraints 0
_refine_ls_restrained_S_all 1.073
_refine_ls_R_factor_all 0.0720
_refine_ls_R_factor_gt 0.0545
_refine_ls_shift/su_max 0.000
_refine_ls_shift/su_mean 0.000
_refine_ls_structure_factor_coef Fsqd
_refine_ls_weighting_details 'calc w=1/[\s^2^(Fo^2^)+(0.0700P)^2^+1.9900P] where P=(Fo^2^+2Fc^2^)/3'
_refine_ls_weighting_scheme calc
_refine_ls_wR_factor_gt 0.1275
_refine_ls_wR_factor_ref 0.1328
_reflns_number_gt 699
_reflns_number_total 931
_reflns_threshold_expression >2sigma(I)
_cod_data_source_file ic100591h_si_002_5.cif
_cod_data_source_block complex_5
_cod_depositor_comments
;
The following automatic conversions were performed:

'_symmetry_cell_setting' value 'Orthorhombic' changed to
'orthorhombic' according to the built-in table from CIF Core
dictionary named 'cif_core.dic' version 2.4.1 from 2010-06-29.

Automatic conversion script
Id: cif_fix_values 1646 2011-03-28 12:23:43Z adriana 
;
_cod_original_cell_volume 1804.4(8)
_cod_original_sg_symbol_Hall '-I 2 2c '
_cod_original_sg_symbol_H-M 'I b a m '
_cod_database_code 4316365

loop_
_symmetry_equiv_pos_as_xyz
'x, y, z'
'-x, -y, z'
'-x+1/2, y+1/2, -z'
'x+1/2, -y+1/2, -z'
'x+1/2, y+1/2, z+1/2'
'-x+1/2, -y+1/2, z+1/2'
'-x+1, y+1, -z+1/2'
'x+1, -y+1, -z+1/2'
'-x, -y, -z'
'x, y, -z'
'x-1/2, -y-1/2, z'
'-x-1/2, y-1/2, z'
'-x+1/2, -y+1/2, -z+1/2'
'x+1/2, y+1/2, -z+1/2'
'x, -y, z+1/2'
'-x, y, z+1/2'

loop_
_atom_site_label
_atom_site_type_symbol
_atom_site_fract_x
_atom_site_fract_y
_atom_site_fract_z
_atom_site_U_iso_or_equiv
_atom_site_adp_type
_atom_site_occupancy
_atom_site_symmetry_multiplicity
_atom_site_calc_flag
_atom_site_refinement_flags
_atom_site_disorder_assembly
_atom_site_disorder_group
C1 C 0.1579(6) 0.4442(4) 0.1621(4) 0.0221(13) Uani 1 1 d . . .
C2 C 0.0686(6) 0.3704(4) 0.3373(4) 0.0248(13) Uani 1 1 d . . .
C3 C 0.1215(8) 0.1335(6) 0.0000 0.0236(18) Uani 1 2 d S . .
H3A H 0.1905 0.0877 0.0000 0.028 Uiso 1 2 calc SR . .
C4 C 0.017(11) 0.110(2) 0.755(12) 0.042(19) Uani 0.25 1 d P . .
H4A H -0.0105 0.1407 0.6939 0.062 Uiso 0.25 1 d PR . .
H4B H -0.0405 0.1295 0.8077 0.062 Uiso 0.25 1 d PR . .
H4C H 0.1019 0.1331 0.7709 0.062 Uiso 0.25 1 d PR . .
Mn1 Mn 0.32638(12) 0.30593(9) 0.0000 0.0205(4) Uani 1 2 d S . .
Mo1 Mo 0.0000 0.5000 0.2500 0.0223(3) Uani 1 4 d S . .
N1 N 0.2381(4) 0.4102(4) 0.1138(4) 0.0219(10) Uani 1 1 d . . .
N2 N 0.1041(5) 0.3017(4) 0.3850(4) 0.0239(11) Uani 1 1 d . . .
O1 O 0.1410(6) 0.2272(4) 0.0000 0.0274(14) Uani 1 2 d S . .
O2 O 0.0021(6) 0.0959(5) 0.0000 0.0253(13) Uani 1 2 d S . .
H2 H -0.0036 0.0566 0.0506 0.030 Uiso 0.25 1 d PR . .
O3 O 0.0000 0.0000 0.7500 0.036(2) Uani 1 4 d S . .
H3 H 0.0752 -0.0231 0.7599 0.043 Uiso 0.25 1 d PR . .

loop_
_atom_site_aniso_label
_atom_site_aniso_U_11
_atom_site_aniso_U_22
_atom_site_aniso_U_33
_atom_site_aniso_U_23
_atom_site_aniso_U_13
_atom_site_aniso_U_12
C1 0.021(3) 0.031(3) 0.014(3) -0.002(2) 0.003(2) 0.000(2)
C2 0.025(3) 0.027(3) 0.022(3) 0.004(3) -0.002(3) -0.001(3)
C3 0.022(4) 0.020(5) 0.029(5) 0.000 0.000 0.009(3)
C4 0.04(5) 0.042(13) 0.04(3) 0.01(3) -0.01(4) -0.001(18)
Mn1 0.0211(7) 0.0207(7) 0.0198(6) 0.000 0.000 0.0029(5)
Mo1 0.0235(6) 0.0218(6) 0.0218(6) 0.000 0.000 0.000
N1 0.015(2) 0.026(3) 0.025(2) -0.005(2) 0.005(2) 0.0006(19)
N2 0.024(3) 0.028(3) 0.019(3) 0.008(2) 0.002(2) 0.005(2)
O1 0.028(3) 0.020(3) 0.034(4) 0.000 0.000 0.008(2)
O2 0.021(3) 0.028(3) 0.027(3) 0.000 0.000 0.001(2)
O3 0.020(4) 0.021(5) 0.066(7) 0.000 0.000 0.000

loop_
_atom_type_symbol
_atom_type_description
_atom_type_scat_dispersion_real
_atom_type_scat_dispersion_imag
_atom_type_scat_source
C C 0.0033 0.0016 'International Tables Vol C Tables 4.2.6.8 and 6.1.1.4'
H H 0.0000 0.0000 'International Tables Vol C Tables 4.2.6.8 and 6.1.1.4'
N N 0.0061 0.0033 'International Tables Vol C Tables 4.2.6.8 and 6.1.1.4'
O O 0.0106 0.0060 'International Tables Vol C Tables 4.2.6.8 and 6.1.1.4'
Mn Mn 0.3368 0.7283 'International Tables Vol C Tables 4.2.6.8 and 6.1.1.4'
Mo Mo -1.6832 0.6857 'International Tables Vol C Tables 4.2.6.8 and 6.1.1.4'

loop_
_geom_angle_atom_site_label_1
_geom_angle_atom_site_label_2
_geom_angle_atom_site_label_3
_geom_angle
_geom_angle_site_symmetry_1
_geom_angle_site_symmetry_3
_geom_angle_publ_flag
N1 C1 Mo1 176.5(5) . . ?
N2 C2 Mo1 179.0(5) . . ?
O1 C3 O2 120.8(7) . . ?
O1 C3 H3A 119.6 . . ?
O2 C3 H3A 119.6 . . ?
C4 C4 O3 82(4) 7_446 . ?
C4 C4 H4A 53.4 7_446 . ?
O3 C4 H4A 109.4 . . ?
C4 C4 H4B 71.0 7_446 . ?
O3 C4 H4B 102.8 . . ?
H4A C4 H4B 109.5 . . ?
C4 C4 H4C 161.0 7_446 . ?
O3 C4 H4C 115.9 . . ?
H4A C4 H4C 109.5 . . ?
H4B C4 H4C 109.5 . . ?
O1 Mn1 N2 90.06(17) . 6_554 ?
O1 Mn1 N2 90.06(17) . 13 ?
N2 Mn1 N2 89.4(3) 6_554 13 ?
O1 Mn1 O2 173.1(2) . 11_665 ?
N2 Mn1 O2 94.85(18) 6_554 11_665 ?
N2 Mn1 O2 94.85(18) 13 11_665 ?
O1 Mn1 N1 84.96(17) . . ?
N2 Mn1 N1 174.87(18) 6_554 . ?
N2 Mn1 N1 91.86(18) 13 . ?
O2 Mn1 N1 90.00(17) 11_665 . ?
O1 Mn1 N1 84.96(17) . 10 ?
N2 Mn1 N1 91.86(18) 6_554 10 ?
N2 Mn1 N1 174.87(18) 13 10 ?
O2 Mn1 N1 90.00(17) 11_665 10 ?
N1 Mn1 N1 86.5(3) . 10 ?
C1 Mo1 C1 141.0(3) 8_455 2_565 ?
C1 Mo1 C1 80.0(3) 8_455 . ?
C1 Mo1 C1 113.4(3) 2_565 . ?
C1 Mo1 C1 113.4(3) 8_455 7_445 ?
C1 Mo1 C1 80.0(3) 2_565 7_445 ?
C1 Mo1 C1 141.0(3) . 7_445 ?
C1 Mo1 C2 144.1(2) 8_455 7_445 ?
C1 Mo1 C2 72.8(2) 2_565 7_445 ?
C1 Mo1 C2 72.5(2) . 7_445 ?
C1 Mo1 C2 77.7(2) 7_445 7_445 ?
C1 Mo1 C2 72.5(2) 8_455 2_565 ?
C1 Mo1 C2 77.7(2) 2_565 2_565 ?
C1 Mo1 C2 144.1(2) . 2_565 ?
C1 Mo1 C2 72.8(2) 7_445 2_565 ?
C2 Mo1 C2 141.2(3) 7_445 2_565 ?
C1 Mo1 C2 77.7(2) 8_455 8_455 ?
C1 Mo1 C2 72.5(2) 2_565 8_455 ?
C1 Mo1 C2 72.8(2) . 8_455 ?
C1 Mo1 C2 144.1(2) 7_445 8_455 ?
C2 Mo1 C2 114.2(3) 7_445 8_455 ?
C2 Mo1 C2 79.1(3) 2_565 8_455 ?
C1 Mo1 C2 72.8(2) 8_455 . ?
C1 Mo1 C2 144.1(2) 2_565 . ?
C1 Mo1 C2 77.7(2) . . ?
C1 Mo1 C2 72.5(2) 7_445 . ?
C2 Mo1 C2 79.1(3) 7_445 . ?
C2 Mo1 C2 114.2(3) 2_565 . ?
C2 Mo1 C2 141.2(3) 8_455 . ?
C1 N1 Mn1 156.7(4) . . ?
C2 N2 Mn1 168.5(5) . 13 ?
C3 O1 Mn1 127.2(5) . . ?
C3 O2 Mn1 124.3(5) . 11_565 ?
C3 O2 H2 106.2 . . ?
Mn1 O2 H2 106.3 11_565 . ?
C4 O3 C4 166(9) 2 7_446 ?
C4 O3 C4 15(8) . 7_446 ?
C4 O3 C4 15(8) 2 8_446 ?
C4 O3 C4 166(9) . 8_446 ?
C4 O3 C4 174(10) 7_446 8_446 ?
C4 O3 H3 76.2 2 . ?
C4 O3 H3 102.9 . . ?
C4 O3 H3 118.0 7_446 . ?
C4 O3 H3 63.0 8_446 . ?

loop_
_geom_bond_atom_site_label_1
_geom_bond_atom_site_label_2
_geom_bond_distance
_geom_bond_site_symmetry_2
_geom_bond_publ_flag
C1 N1 1.146(7) . ?
C1 Mo1 2.152(6) . ?
C2 N2 1.152(7) . ?
C2 Mo1 2.160(6) . ?
C3 O1 1.222(10) . ?
C3 O2 1.337(10) . ?
C3 H3A 0.9300 . ?
C4 C4 0.4(2) 7_446 ?
C4 O3 1.42(3) . ?
C4 H4A 0.9600 . ?
C4 H4B 0.9600 . ?
C4 H4C 0.9600 . ?
Mn1 O1 2.184(6) . ?
Mn1 N2 2.198(5) 6_554 ?
Mn1 N2 2.198(5) 13 ?
Mn1 O2 2.227(6) 11_665 ?
Mn1 N1 2.233(5) . ?
Mn1 N1 2.233(5) 10 ?
Mo1 C1 2.152(6) 8_455 ?
Mo1 C1 2.152(6) 2_565 ?
Mo1 C1 2.152(6) 7_445 ?
Mo1 C2 2.160(6) 7_445 ?
Mo1 C2 2.160(6) 2_565 ?
Mo1 C2 2.160(6) 8_455 ?
N2 Mn1 2.198(5) 13 ?
O2 Mn1 2.227(6) 11_565 ?
O2 H2 0.8499 . ?
O3 C4 1.42(3) 2 ?
O3 C4 1.42(3) 7_446 ?
O3 C4 1.42(3) 8_446 ?
O3 H3 0.8500 . ?

loop_
_geom_torsion_atom_site_label_1
_geom_torsion_atom_site_label_2
_geom_torsion_atom_site_label_3
_geom_torsion_atom_site_label_4
_geom_torsion
_geom_torsion_site_symmetry_1
_geom_torsion_site_symmetry_2
_geom_torsion_site_symmetry_3
_geom_torsion_site_symmetry_4
_geom_torsion_publ_flag
O1 Mn1 N1 C1 -7.8(12) . . . . ?
N2 Mn1 N1 C1 -97.7(12) 13 . . . ?
O2 Mn1 N1 C1 167.4(12) 11_665 . . . ?
N1 Mn1 N1 C1 77.4(12) 10 . . . ?
O2 C3 O1 Mn1 180.0 . . . . ?
N2 Mn1 O1 C3 44.68(13) 6_554 . . . ?
N2 Mn1 O1 C3 -44.68(13) 13 . . . ?
N1 Mn1 O1 C3 -136.55(13) . . . . ?
N1 Mn1 O1 C3 136.55(13) 10 . . . ?
O1 C3 O2 Mn1 0.0 . . . 11_565 ?
